data_4340622
loop_
_publ_author_name
'Seredyuk, Maksym'
'Mu\~noz, M Carmen'
'Ksenofontov, Vadim'
'G\"utlich, Philipp'
'Galyametdinov, Yury'
'Real, Jose A.'

_publ_section_title
;
 Spin Crossover Star-Shaped Metallomesogens of Iron(II).
;
_journal_issue 16
_journal_name_full 'Inorganic chemistry'
_journal_page_first 8442
_journal_page_last 8454
_journal_paper_doi 10.1021/ic5010159
_journal_volume 53
_journal_year 2014
_chemical_formula_sum 'C51 H82 B2 F8 Fe N7 O3.5'
_chemical_formula_weight 1078.70
_chemical_name_systematic
;
 ?
;
_space_group_IT_number 2
_symmetry_cell_setting triclinic
_symmetry_space_group_name_Hall '-P 1'
_symmetry_space_group_name_H-M 'P -1'
_atom_sites_solution_hydrogens geom
_atom_sites_solution_primary direct
_atom_sites_solution_secondary difmap
_audit_creation_method SHELXL-97
_cell_angle_alpha 65.247(5)
_cell_angle_beta 76.038(4)
_cell_angle_gamma 76.846(5)
_cell_formula_units_Z 4
_cell_length_a 16.6588(9)
_cell_length_b 19.2825(13)
_cell_length_c 20.0920(8)
_cell_measurement_reflns_used 100
_cell_measurement_temperature 200(1)
_cell_measurement_theta_max 20
_cell_measurement_theta_min 12
_cell_volume 5628.9(6)
_computing_cell_refinement 'HKL DENZO'
_computing_data_collection COLLECT
_computing_data_reduction 'HKL DENZO and SCALEPACK'
_computing_structure_refinement 'SHELXL-97 (Sheldrick, 2008)'
_computing_structure_solution SHELXS-97
_diffrn_ambient_temperature 200(1)
_diffrn_measured_fraction_theta_full 0.997
_diffrn_measured_fraction_theta_max 0.874
_diffrn_radiation_monochromator graphite
_diffrn_radiation_source 'fine-focus sealed tube'
_diffrn_radiation_type MoK\a
_diffrn_radiation_wavelength 0.71069
_diffrn_reflns_av_R_equivalents 0.0725
_diffrn_reflns_av_sigmaI/netI 0.0886
_diffrn_reflns_limit_h_max 22
_diffrn_reflns_limit_h_min -22
_diffrn_reflns_limit_k_max 25
_diffrn_reflns_limit_k_min -24
_diffrn_reflns_limit_l_max 26
_diffrn_reflns_limit_l_min -27
_diffrn_reflns_number 78138
_diffrn_reflns_theta_full 25.00
_diffrn_reflns_theta_max 29.22
_diffrn_reflns_theta_min 2.92
_exptl_absorpt_coefficient_mu 0.341
_exptl_absorpt_correction_T_max 0.9898
_exptl_absorpt_correction_T_min 0.9506
_exptl_absorpt_correction_type empirical
_exptl_absorpt_process_details 'Empirical absorption correction:XABS2'
_exptl_crystal_colour red
_exptl_crystal_density_diffrn 1.273
_exptl_crystal_density_method 'not measured'
_exptl_crystal_description prismatic
_exptl_crystal_F_000 2292
_exptl_crystal_size_max 0.15
_exptl_crystal_size_mid 0.08
_exptl_crystal_size_min 0.03
_refine_diff_density_max 1.249
_refine_diff_density_min -0.548
_refine_diff_density_rms 0.076
_refine_ls_extinction_method none
_refine_ls_goodness_of_fit_ref 1.005
_refine_ls_hydrogen_treatment mixed
_refine_ls_matrix_type full
_refine_ls_number_parameters 1306
_refine_ls_number_reflns 26718
_refine_ls_number_restraints 1
_refine_ls_restrained_S_all 1.005
_refine_ls_R_factor_all 0.2203
_refine_ls_R_factor_gt 0.1015
_refine_ls_shift/su_max 0.020
_refine_ls_shift/su_mean 0.009
_refine_ls_structure_factor_coef Fsqd
_refine_ls_weighting_details 'calc w=1/[\s^2^(Fo^2^)+(0.1257P)^2^+3.9897P] where P=(Fo^2^+2Fc^2^)/3'
_refine_ls_weighting_scheme calc
_refine_ls_wR_factor_gt 0.2355
_refine_ls_wR_factor_ref 0.3112
_reflns_number_gt 9763
_reflns_number_total 26718
_reflns_threshold_expression >2sigma(I)
_cod_data_source_file ic5010159_si_006.cif
_cod_data_source_block shelxl
_cod_depositor_comments 'Adding full bibliography for 4340618--4340623.cif.'
_cod_original_cell_volume 5628.9(5)
_cod_original_sg_symbol_H-M P-1
_cod_database_code 4340622

loop_
_symmetry_equiv_pos_as_xyz
'x, y, z'
'-x, -y, -z'

loop_
_atom_site_label
_atom_site_type_symbol
_atom_site_fract_x
_atom_site_fract_y
_atom_site_fract_z
_atom_site_U_iso_or_equiv
_atom_site_adp_type
_atom_site_occupancy
_atom_site_symmetry_multiplicity
_atom_site_calc_flag
_atom_site_refinement_flags
Fe1 Fe 0.61345(5) 0.26087(5) 0.41726(4) 0.0370(2) Uani 1 1 d .
Fe2 Fe 0.62837(5) 0.69847(5) 0.04877(4) 0.0387(2) Uani 1 1 d .
O1 O 0.3268(3) 0.3965(3) 0.3236(2) 0.0690(15) Uani 1 1 d .
O2 O 0.8400(3) 0.4461(3) 0.3416(2) 0.0537(12) Uani 1 1 d .
O3 O 0.6415(3) -0.0471(2) 0.5481(2) 0.0575(12) Uani 1 1 d .
O4 O 0.3303(4) 0.6584(4) 0.2109(3) 0.0902(19) Uani 1 1 d .
O5 O 0.8568(3) 0.4521(3) 0.0654(2) 0.0575(12) Uani 1 1 d .
O6 O 0.6402(4) 1.0021(3) -0.0738(3) 0.0781(16) Uani 1 1 d .
O7 O 0.9101(4) 0.4326(3) 0.8473(3) 0.0939(18) Uani 1 1 d .
N1 N 0.5479(3) 0.3452(3) 0.3176(2) 0.0386(12) Uani 1 1 d .
N2 N 0.4835(3) 0.2606(3) 0.4608(2) 0.0372(11) Uani 1 1 d .
N3 N 0.6243(3) 0.3599(3) 0.4365(2) 0.0371(11) Uani 1 1 d .
N4 N 0.7484(3) 0.2826(3) 0.3668(3) 0.0415(12) Uani 1 1 d .
N5 N 0.6549(3) 0.1697(3) 0.5142(3) 0.0397(12) Uani 1 1 d .
N6 N 0.6067(3) 0.1439(3) 0.4077(3) 0.0390(12) Uani 1 1 d .
N7 N 0.5433(3) 0.2689(3) 0.5776(3) 0.0419(12) Uani 1 1 d .
N8 N 0.5534(3) 0.6377(3) 0.1627(2) 0.0418(12) Uani 1 1 d .
N9 N 0.5012(3) 0.7410(3) 0.0342(2) 0.0400(12) Uani 1 1 d .
N10 N 0.6438(3) 0.5967(3) 0.0258(2) 0.0388(12) Uani 1 1 d .
N11 N 0.7624(3) 0.6384(3) 0.0662(3) 0.0418(12) Uani 1 1 d .
N12 N 0.6784(3) 0.7826(3) -0.0515(3) 0.0415(12) Uani 1 1 d .
N13 N 0.6155(3) 0.8164(3) 0.0717(3) 0.0447(13) Uani 1 1 d .
N14 N 0.5798(3) 0.7150(3) -0.0946(2) 0.0426(12) Uani 1 1 d .
C1 C 0.4649(4) 0.3517(3) 0.3403(3) 0.0369(14) Uani 1 1 d .
C2 C 0.4084(4) 0.3977(4) 0.2925(3) 0.0494(16) Uani 1 1 d .
C3 C 0.4379(4) 0.4395(3) 0.2194(3) 0.0474(16) Uani 1 1 d .
H3 H 0.4016 0.4717 0.1866 0.057 Uiso 1 1 calc R
C4 C 0.5229(4) 0.4322(4) 0.1964(3) 0.0484(17) Uani 1 1 d .
H43 H 0.5443 0.4597 0.1472 0.058 Uiso 1 1 calc R
C5 C 0.5776(4) 0.3844(3) 0.2452(3) 0.0445(16) Uani 1 1 d .
C6 C 0.6683(4) 0.3747(4) 0.2176(4) 0.061(2) Uani 1 1 d .
H6A H 0.6971 0.3402 0.2581 0.074 Uiso 1 1 calc R
H6B H 0.6878 0.4238 0.1968 0.074 Uiso 1 1 calc R
H6C H 0.6792 0.3536 0.1801 0.074 Uiso 1 1 calc R
C7 C 0.2626(5) 0.4378(5) 0.2785(4) 0.076(2) Uani 1 1 d .
H7A H 0.2591 0.4112 0.2478 0.091 Uiso 1 1 calc R
H7B H 0.2747 0.4895 0.2462 0.091 Uiso 1 1 calc R
C8 C 0.1825(6) 0.4411(8) 0.3309(6) 0.155(6) Uani 1 1 d .
H8A H 0.1812 0.4852 0.3427 0.185 Uiso 1 1 calc R
H8B H 0.1390 0.4555 0.3011 0.185 Uiso 1 1 calc R
C9 C 0.1577(7) 0.3926(9) 0.3884(8) 0.192(8) Uani 1 1 d .
H9A H 0.2054 0.3699 0.4142 0.230 Uiso 1 1 calc R
H9B H 0.1465 0.3530 0.3754 0.230 Uiso 1 1 calc R
C10 C 0.0841(6) 0.4023(7) 0.4473(6) 0.120(4) Uani 1 1 d .
H10A H 0.1017 0.4239 0.4763 0.144 Uiso 1 1 calc R
H10B H 0.0400 0.4393 0.4224 0.144 Uiso 1 1 calc R
C11 C 0.0508(8) 0.3339(9) 0.4965(7) 0.150(5) Uani 1 1 d .
H11A H 0.0948 0.2963 0.5211 0.180 Uiso 1 1 calc R
H11B H 0.0317 0.3127 0.4680 0.180 Uiso 1 1 calc R
C12 C -0.0204(8) 0.3463(9) 0.5542(8) 0.173(6) Uani 1 1 d D
H12A H -0.0014 0.3209 0.6019 0.208 Uiso 1 1 calc R
H12B H -0.0321 0.4011 0.5437 0.208 Uiso 1 1 calc R
C13 C -0.0900(9) 0.3230(18) 0.5614(15) 0.39(2) Uani 1 1 d D
H13A H -0.1269 0.3632 0.5754 0.465 Uiso 1 1 calc R
H13B H -0.0861 0.2797 0.6084 0.465 Uiso 1 1 calc R
C14 C -0.1425(8) 0.3023(7) 0.5426(8) 0.165(6) Uani 1 1 d .
H14A H -0.1907 0.2935 0.5810 0.198 Uiso 1 1 calc R
H14B H -0.1193 0.2554 0.5349 0.198 Uiso 1 1 calc R
H14C H -0.1586 0.3417 0.4974 0.198 Uiso 1 1 calc R
C15 C 0.4332(4) 0.3062(3) 0.4173(3) 0.0418(15) Uani 1 1 d .
H15 H 0.3759 0.3105 0.4347 0.050 Uiso 1 1 calc R
C16 C 0.4482(4) 0.2178(4) 0.5382(3) 0.0421(15) Uani 1 1 d .
H16A H 0.4771 0.1653 0.5551 0.051 Uiso 1 1 calc R
H16B H 0.3896 0.2158 0.5419 0.051 Uiso 1 1 calc R
C17 C 0.4579(4) 0.2580(4) 0.5869(3) 0.0467(16) Uani 1 1 d .
H17A H 0.4227 0.3077 0.5740 0.056 Uiso 1 1 calc R
H17B H 0.4391 0.2272 0.6386 0.056 Uiso 1 1 calc R
C18 C 0.5581(4) 0.3461(4) 0.5616(3) 0.0489(16) Uani 1 1 d .
H18A H 0.6108 0.3429 0.5760 0.059 Uiso 1 1 calc R
H18B H 0.5142 0.3689 0.5910 0.059 Uiso 1 1 calc R
C19 C 0.5605(4) 0.3978(3) 0.4800(3) 0.0451(15) Uani 1 1 d .
H19A H 0.5063 0.4057 0.4660 0.054 Uiso 1 1 calc R
H19B H 0.5743 0.4477 0.4706 0.054 Uiso 1 1 calc R
C20 C 0.6929(4) 0.3861(4) 0.4090(3) 0.0425(15) Uani 1 1 d .
H20 H 0.7003 0.4299 0.4143 0.051 Uiso 1 1 calc R
C21 C 0.7606(4) 0.3485(4) 0.3692(3) 0.0403(14) Uani 1 1 d .
C22 C 0.8358(4) 0.3802(4) 0.3354(3) 0.0446(15) Uani 1 1 d .
C23 C 0.8992(4) 0.3413(4) 0.2987(4) 0.0528(17) Uani 1 1 d .
H23 H 0.9492 0.3607 0.2746 0.063 Uiso 1 1 calc R
C24 C 0.8854(4) 0.2738(4) 0.2991(3) 0.0491(16) Uani 1 1 d .
H24 H 0.9276 0.2461 0.2765 0.059 Uiso 1 1 calc R
C25 C 0.8099(4) 0.2457(4) 0.3326(3) 0.0479(16) Uani 1 1 d .
C26 C 0.7965(4) 0.1715(4) 0.3319(4) 0.065(2) Uani 1 1 d .
H26A H 0.7411 0.1609 0.3569 0.078 Uiso 1 1 calc R
H26B H 0.8367 0.1302 0.3570 0.078 Uiso 1 1 calc R
H26C H 0.8032 0.1762 0.2815 0.078 Uiso 1 1 calc R
C27 C 0.9168(4) 0.4784(4) 0.3090(4) 0.0545(18) Uani 1 1 d .
H27A H 0.9246 0.4963 0.2553 0.065 Uiso 1 1 calc R
H27B H 0.9637 0.4395 0.3263 0.065 Uiso 1 1 calc R
C28 C 0.9121(4) 0.5440(4) 0.3311(4) 0.0573(19) Uani 1 1 d .
H28A H 0.9662 0.5618 0.3139 0.069 Uiso 1 1 calc R
H28B H 0.9024 0.5247 0.3849 0.069 Uiso 1 1 calc R
C29 C 0.8466(4) 0.6126(4) 0.3033(4) 0.0596(19) Uani 1 1 d .
H29A H 0.8551 0.6323 0.2494 0.072 Uiso 1 1 calc R
H29B H 0.7918 0.5961 0.3218 0.072 Uiso 1 1 calc R
C30 C 0.8485(5) 0.6765(4) 0.3269(4) 0.066(2) Uani 1 1 d .
H30A H 0.8431 0.6556 0.3806 0.079 Uiso 1 1 calc R
H30B H 0.9028 0.6938 0.3066 0.079 Uiso 1 1 calc R
C31 C 0.7826(5) 0.7451(5) 0.3040(5) 0.074(2) Uani 1 1 d .
H31A H 0.7290 0.7271 0.3166 0.089 Uiso 1 1 calc R
H31B H 0.7940 0.7717 0.2505 0.089 Uiso 1 1 calc R
C32 C 0.7757(5) 0.8031(5) 0.3395(5) 0.085(3) Uani 1 1 d .
H32A H 0.7282 0.8425 0.3250 0.103 Uiso 1 1 calc R
H32B H 0.7646 0.7765 0.3931 0.103 Uiso 1 1 calc R
C33 C 0.8517(6) 0.8416(5) 0.3192(5) 0.090(3) Uani 1 1 d .
H33A H 0.8631 0.8684 0.2656 0.108 Uiso 1 1 calc R
H33B H 0.8993 0.8026 0.3341 0.108 Uiso 1 1 calc R
C34 C 0.8416(7) 0.8989(6) 0.3554(6) 0.127(4) Uani 1 1 d .
H34A H 0.8913 0.9226 0.3400 0.152 Uiso 1 1 calc R
H34B H 0.8323 0.8725 0.4084 0.152 Uiso 1 1 calc R
H34C H 0.7947 0.9379 0.3405 0.152 Uiso 1 1 calc R
C35 C 0.5979(4) 0.2050(3) 0.6213(3) 0.0456(16) Uani 1 1 d .
H35A H 0.5686 0.1604 0.6476 0.055 Uiso 1 1 calc R
H35B H 0.6124 0.2183 0.6579 0.055 Uiso 1 1 calc R
C36 C 0.6765(4) 0.1843(4) 0.5741(3) 0.0486(16) Uani 1 1 d .
H36A H 0.7097 0.2261 0.5526 0.058 Uiso 1 1 calc R
H36B H 0.7093 0.1385 0.6045 0.058 Uiso 1 1 calc R
C37 C 0.6511(4) 0.1007(3) 0.5252(3) 0.0385(14) Uani 1 1 d .
H37 H 0.6650 0.0608 0.5688 0.046 Uiso 1 1 calc R
C38 C 0.6252(4) 0.0834(3) 0.4705(3) 0.0368(14) Uani 1 1 d .
C39 C 0.6221(4) 0.0063(3) 0.4834(3) 0.0416(15) Uani 1 1 d .
C40 C 0.5968(4) -0.0070(4) 0.4303(4) 0.0519(17) Uani 1 1 d .
H40 H 0.5926 -0.0569 0.4370 0.062 Uiso 1 1 calc R
C41 C 0.5778(4) 0.0542(4) 0.3673(4) 0.0501(17) Uani 1 1 d .
H41 H 0.5604 0.0454 0.3312 0.060 Uiso 1 1 calc R
C42 C 0.5837(4) 0.1289(4) 0.3559(3) 0.0463(16) Uani 1 1 d .
C43 C 0.5647(5) 0.1950(4) 0.2855(3) 0.062(2) Uani 1 1 d .
H43A H 0.5725 0.2421 0.2869 0.075 Uiso 1 1 calc R
H43B H 0.5079 0.1983 0.2806 0.075 Uiso 1 1 calc R
H43C H 0.6016 0.1868 0.2438 0.075 Uiso 1 1 calc R
C44 C 0.6461(5) -0.1268(4) 0.5604(4) 0.0581(19) Uani 1 1 d .
H44A H 0.6851 -0.1382 0.5206 0.070 Uiso 1 1 calc R
H44B H 0.5916 -0.1373 0.5610 0.070 Uiso 1 1 calc R
C45 C 0.6745(5) -0.1760(4) 0.6331(4) 0.068(2) Uani 1 1 d .
H45A H 0.6830 -0.2296 0.6390 0.082 Uiso 1 1 calc R
H45B H 0.6305 -0.1700 0.6727 0.082 Uiso 1 1 calc R
C46 C 0.7543(5) -0.1579(5) 0.6418(4) 0.077(2) Uani 1 1 d .
H46A H 0.7422 -0.1087 0.6473 0.092 Uiso 1 1 calc R
H46B H 0.7719 -0.1969 0.6873 0.092 Uiso 1 1 calc R
C47 C 0.8248(6) -0.1542(5) 0.5796(5) 0.089(3) Uani 1 1 d .
H47A H 0.8093 -0.1126 0.5346 0.107 Uiso 1 1 calc R
H47B H 0.8350 -0.2020 0.5718 0.107 Uiso 1 1 calc R
C48 C 0.9048(7) -0.1414(6) 0.5936(6) 0.118(4) Uani 1 1 d .
H48A H 0.8927 -0.0977 0.6083 0.142 Uiso 1 1 calc R
H48B H 0.9245 -0.1864 0.6346 0.142 Uiso 1 1 calc R
C49 C 0.9717(7) -0.1270(6) 0.5287(8) 0.133(4) Uani 1 1 d .
H49A H 0.9508 -0.0844 0.4866 0.159 Uiso 1 1 calc R
H49B H 0.9870 -0.1724 0.5163 0.159 Uiso 1 1 calc R
C50 C 1.0495(8) -0.1081(7) 0.5413(8) 0.163(6) Uani 1 1 d .
H50A H 1.0324 -0.0649 0.5568 0.196 Uiso 1 1 calc R
H50B H 1.0705 -0.1520 0.5825 0.196 Uiso 1 1 calc R
C51 C 1.1167(7) -0.0899(8) 0.4813(9) 0.177(6) Uani 1 1 d .
H51A H 1.1608 -0.0780 0.4962 0.213 Uiso 1 1 calc R
H51B H 1.0977 -0.0461 0.4399 0.213 Uiso 1 1 calc R
H51C H 1.1373 -0.1333 0.4670 0.213 Uiso 1 1 calc R
C52 C 0.4711(4) 0.6576(4) 0.1606(3) 0.0442(16) Uani 1 1 d .
C53 C 0.4092(5) 0.6319(4) 0.2234(4) 0.0597(19) Uani 1 1 d .
C54 C 0.4355(6) 0.5810(4) 0.2898(3) 0.065(2) Uani 1 1 d .
H54 H 0.3971 0.5612 0.3326 0.078 Uiso 1 1 calc R
C55 C 0.5189(6) 0.5610(4) 0.2905(4) 0.065(2) Uani 1 1 d .
H55 H 0.5374 0.5276 0.3349 0.079 Uiso 1 1 calc R
C56 C 0.5764(5) 0.5879(4) 0.2288(3) 0.0505(17) Uani 1 1 d .
C57 C 0.6687(5) 0.5669(4) 0.2321(4) 0.073(2) Uani 1 1 d .
H57A H 0.6998 0.5906 0.1834 0.088 Uiso 1 1 calc R
H57B H 0.6835 0.5119 0.2492 0.088 Uiso 1 1 calc R
H57C H 0.6814 0.5849 0.2657 0.088 Uiso 1 1 calc R
C58 C 0.2628(6) 0.6368(6) 0.2730(5) 0.097(3) Uani 1 1 d .
H58A H 0.2577 0.6659 0.3036 0.116 Uiso 1 1 calc R
H58B H 0.2735 0.5822 0.3035 0.116 Uiso 1 1 calc R
C59 C 0.1861(7) 0.6539(7) 0.2424(6) 0.119(4) Uani 1 1 d .
H59A H 0.1922 0.6214 0.2149 0.142 Uiso 1 1 calc R
H59B H 0.1407 0.6386 0.2836 0.142 Uiso 1 1 calc R
C60 C 0.1615(5) 0.7317(6) 0.1948(6) 0.097(3) Uani 1 1 d .
H60A H 0.2049 0.7461 0.1515 0.117 Uiso 1 1 calc R
H60B H 0.1588 0.7649 0.2209 0.117 Uiso 1 1 calc R
C61 C 0.0788(6) 0.7481(7) 0.1682(7) 0.111(3) Uani 1 1 d .
H61A H 0.0815 0.7148 0.1423 0.133 Uiso 1 1 calc R
H61B H 0.0354 0.7339 0.2115 0.133 Uiso 1 1 calc R
C62 C 0.0540(6) 0.8271(7) 0.1196(8) 0.122(4) Uani 1 1 d .
H62A H 0.0980 0.8415 0.0769 0.146 Uiso 1 1 calc R
H62B H 0.0505 0.8602 0.1460 0.146 Uiso 1 1 calc R
C63 C -0.0273(8) 0.8439(8) 0.0918(7) 0.127(4) Uani 1 1 d .
H63A H -0.0234 0.8087 0.0676 0.153 Uiso 1 1 calc R
H63B H -0.0704 0.8293 0.1353 0.153 Uiso 1 1 calc R
C64 C -0.0572(10) 0.9168(8) 0.0438(11) 0.196(8) Uani 1 1 d .
H64A H -0.0126 0.9325 0.0018 0.235 Uiso 1 1 calc R
H64B H -0.0641 0.9512 0.0694 0.235 Uiso 1 1 calc R
C65 C -0.1358(10) 0.9339(7) 0.0121(8) 0.164(6) Uani 1 1 d .
H65A H -0.1441 0.9874 -0.0203 0.197 Uiso 1 1 calc R
H65B H -0.1826 0.9229 0.0517 0.197 Uiso 1 1 calc R
H65C H -0.1309 0.9024 -0.0155 0.197 Uiso 1 1 calc R
C66 C 0.4460(4) 0.7129(4) 0.0893(3) 0.0464(16) Uani 1 1 d .
H66 H 0.3897 0.7271 0.0848 0.056 Uiso 1 1 calc R
C67 C 0.4739(4) 0.7933(4) -0.0367(3) 0.0469(16) Uani 1 1 d .
H67A H 0.5032 0.8379 -0.0591 0.056 Uiso 1 1 calc R
H67B H 0.4144 0.8112 -0.0284 0.056 Uiso 1 1 calc R
C68 C 0.4927(4) 0.7499(4) -0.0881(3) 0.0537(18) Uani 1 1 d .
H68A H 0.4571 0.7099 -0.0688 0.064 Uiso 1 1 calc R
H68B H 0.4803 0.7852 -0.1368 0.064 Uiso 1 1 calc R
C69 C 0.5949(4) 0.6362(3) -0.0883(3) 0.0501(17) Uani 1 1 d .
H69A H 0.6510 0.6252 -0.1132 0.060 Uiso 1 1 calc R
H69B H 0.5557 0.6287 -0.1126 0.060 Uiso 1 1 calc R
C70 C 0.5854(4) 0.5807(3) -0.0077(3) 0.0439(15) Uani 1 1 d .
H70A H 0.5286 0.5887 0.0173 0.053 Uiso 1 1 calc R
H70B H 0.5985 0.5278 -0.0043 0.053 Uiso 1 1 calc R
C71 C 0.7125(4) 0.5514(3) 0.0345(3) 0.0427(15) Uani 1 1 d .
H71 H 0.7218 0.5068 0.0250 0.051 Uiso 1 1 calc R
C72 C 0.7764(4) 0.5708(3) 0.0597(3) 0.0412(15) Uani 1 1 d .
C73 C 0.8514(4) 0.5188(4) 0.0735(3) 0.0468(16) Uani 1 1 d .
C74 C 0.9119(4) 0.5404(4) 0.0953(3) 0.0545(18) Uani 1 1 d .
H74 H 0.9616 0.5078 0.1062 0.065 Uiso 1 1 calc R
C75 C 0.8963(4) 0.6100(4) 0.1001(4) 0.0542(18) Uani 1 1 d .
H75 H 0.9369 0.6256 0.1133 0.065 Uiso 1 1 calc R
C76 C 0.8221(4) 0.6592(4) 0.0861(3) 0.0466(16) Uani 1 1 d .
C77 C 0.8059(5) 0.7362(4) 0.0902(4) 0.069(2) Uani 1 1 d .
H77A H 0.7511 0.7610 0.0792 0.083 Uiso 1 1 calc R
H77B H 0.8468 0.7671 0.0548 0.083 Uiso 1 1 calc R
H77C H 0.8093 0.7304 0.1394 0.083 Uiso 1 1 calc R
C78 C 0.9327(4) 0.3995(4) 0.0763(4) 0.0545(18) Uani 1 1 d .
H78A H 0.9393 0.3789 0.1280 0.065 Uiso 1 1 calc R
H78B H 0.9801 0.4258 0.0462 0.065 Uiso 1 1 calc R
C79 C 0.9286(4) 0.3355(4) 0.0540(4) 0.062(2) Uani 1 1 d .
H79A H 0.9814 0.3013 0.0579 0.075 Uiso 1 1 calc R
H79B H 0.9216 0.3575 0.0022 0.075 Uiso 1 1 calc R
C80 C 0.8591(5) 0.2884(4) 0.0995(4) 0.069(2) Uani 1 1 d .
H80A H 0.8062 0.3224 0.0957 0.082 Uiso 1 1 calc R
H80B H 0.8662 0.2661 0.1512 0.082 Uiso 1 1 calc R
C81 C 0.8554(5) 0.2242(5) 0.0762(4) 0.075(2) Uani 1 1 d .
H81A H 0.9086 0.1906 0.0789 0.091 Uiso 1 1 calc R
H81B H 0.8466 0.2464 0.0249 0.091 Uiso 1 1 calc R
C82 C 0.7856(6) 0.1759(6) 0.1247(5) 0.096(3) Uani 1 1 d .
H82A H 0.7958 0.1517 0.1756 0.115 Uiso 1 1 calc R
H82B H 0.7326 0.2098 0.1239 0.115 Uiso 1 1 calc R
C83 C 0.7795(7) 0.1147(6) 0.0994(7) 0.126(4) Uani 1 1 d .
H83A H 0.8323 0.0808 0.0995 0.152 Uiso 1 1 calc R
H83B H 0.7676 0.1385 0.0490 0.152 Uiso 1 1 calc R
C84 C 0.7082(9) 0.0668(9) 0.1523(12) 0.202(9) Uani 1 1 d .
H84A H 0.6844 0.0890 0.1893 0.242 Uiso 1 1 calc R
H84B H 0.6652 0.0781 0.1227 0.242 Uiso 1 1 calc R
C85 C 0.7164(11) 0.0056(11) 0.1821(13) 0.319(18) Uani 1 1 d .
H85A H 0.6636 -0.0105 0.2095 0.382 Uiso 1 1 calc R
H85B H 0.7549 -0.0084 0.2158 0.382 Uiso 1 1 calc R
H85C H 0.7382 -0.0194 0.1476 0.382 Uiso 1 1 calc R
C86 C 0.6380(4) 0.7652(4) -0.1502(3) 0.0526(18) Uani 1 1 d .
H86A H 0.6089 0.8174 -0.1696 0.063 Uiso 1 1 calc R
H86B H 0.6584 0.7481 -0.1911 0.063 Uiso 1 1 calc R
C87 C 0.7113(4) 0.7649(4) -0.1177(3) 0.0504(17) Uani 1 1 d .
H87A H 0.7456 0.7147 -0.1047 0.060 Uiso 1 1 calc R
H87B H 0.7456 0.8032 -0.1538 0.060 Uiso 1 1 calc R
C88 C 0.6697(4) 0.8523(4) -0.0585(4) 0.0466(16) Uani 1 1 d .
H88 H 0.6869 0.8899 -0.1043 0.056 Uiso 1 1 calc R
C89 C 0.6328(4) 0.8737(4) 0.0053(4) 0.0464(16) Uani 1 1 d .
C90 C 0.6186(5) 0.9516(4) -0.0035(4) 0.0564(18) Uani 1 1 d .
C91 C 0.5837(5) 0.9694(5) 0.0588(5) 0.073(2) Uani 1 1 d .
H91 H 0.5707 1.0204 0.0548 0.088 Uiso 1 1 calc R
C92 C 0.5689(5) 0.9098(5) 0.1264(5) 0.069(2) Uani 1 1 d .
H92 H 0.5486 0.9204 0.1690 0.083 Uiso 1 1 calc R
C93 C 0.5839(4) 0.8346(4) 0.1315(4) 0.0559(18) Uani 1 1 d .
C94 C 0.5695(5) 0.7728(5) 0.2059(4) 0.075(2) Uani 1 1 d .
H94A H 0.5822 0.7237 0.2015 0.090 Uiso 1 1 calc R
H94B H 0.5121 0.7804 0.2282 0.090 Uiso 1 1 calc R
H94C H 0.6049 0.7741 0.2365 0.090 Uiso 1 1 calc R
C95 C 0.6379(5) 1.0824(4) -0.0869(5) 0.077(3) Uani 1 1 d .
H95A H 0.6714 1.0868 -0.0559 0.093 Uiso 1 1 calc R
H95B H 0.5810 1.1061 -0.0761 0.093 Uiso 1 1 calc R
C96 C 0.6724(7) 1.1191(4) -0.1656(6) 0.093(3) Uani 1 1 d .
H96A H 0.6659 1.1745 -0.1797 0.112 Uiso 1 1 calc R
H96B H 0.6420 1.1091 -0.1955 0.112 Uiso 1 1 calc R
C97 C 0.7687(8) 1.0864(6) -0.1807(6) 0.110(4) Uani 1 1 d .
H97A H 0.7997 1.1052 -0.1581 0.132 Uiso 1 1 calc R
H97B H 0.7755 1.0306 -0.1564 0.132 Uiso 1 1 calc R
C98 C 0.8042(11) 1.1071(7) -0.2579(8) 0.152(6) Uani 1 1 d .
H98A H 0.7921 1.1626 -0.2834 0.183 Uiso 1 1 calc R
H98B H 0.7776 1.0834 -0.2794 0.183 Uiso 1 1 calc R
C99 C 0.9030(11) 1.0816(10) -0.2721(8) 0.171(6) Uani 1 1 d .
H99A H 0.9195 1.0931 -0.3249 0.206 Uiso 1 1 calc R
H99B H 0.9286 1.1154 -0.2613 0.206 Uiso 1 1 calc R
C100 C 0.9461(14) 0.9944(14) -0.2294(10) 0.243(10) Uani 1 1 d .
H100 H 1.0061 0.9885 -0.2457 0.291 Uiso 1 1 calc R
H101 H 0.9346 0.9801 -0.1761 0.291 Uiso 1 1 calc R
C101 C 0.9099(15) 0.9518(12) -0.2491(10) 0.228(10) Uani 1 1 d .
H102 H 0.9270 0.9607 -0.3013 0.273 Uiso 1 1 calc R
H103 H 0.8494 0.9615 -0.2379 0.273 Uiso 1 1 calc R
C102 C 0.9475(11) 0.8642(9) -0.1952(12) 0.235(9) Uani 1 1 d .
H104 H 0.9235 0.8267 -0.2010 0.282 Uiso 1 1 calc R
H105 H 0.9338 0.8592 -0.1443 0.282 Uiso 1 1 calc R
H106 H 1.0072 0.8559 -0.2091 0.282 Uiso 1 1 calc R
B1 B 0.3132(6) 0.4593(6) 0.5051(6) 0.068(3) Uani 1 1 d .
B2 B 0.5556(7) -0.0117(6) 0.7456(5) 0.068(2) Uani 1 1 d .
B3 B 0.8828(6) 0.6386(6) 0.8237(6) 0.065(2) Uani 1 1 d .
B4 B 0.3185(6) 0.6160(5) 0.0329(6) 0.065(2) Uani 1 1 d .
F1 F 0.3441(3) 0.4441(2) 0.5670(3) 0.0824(13) Uani 1 1 d .
F2 F 0.2517(7) 0.5098(6) 0.4955(6) 0.291(7) Uani 1 1 d .
F3 F 0.3715(3) 0.4665(4) 0.4462(3) 0.155(3) Uani 1 1 d .
F4 F 0.2895(6) 0.3918(5) 0.5132(4) 0.179(3) Uani 1 1 d .
F5 F 0.5406(5) -0.0395(3) 0.8194(3) 0.159(3) Uani 1 1 d .
F6 F 0.4966(3) 0.0481(3) 0.7126(3) 0.1079(18) Uani 1 1 d .
F7 F 0.5527(5) -0.0718(3) 0.7305(4) 0.161(3) Uani 1 1 d .
F8 F 0.6317(5) 0.0074(4) 0.7204(4) 0.185(4) Uani 1 1 d .
F9 F 0.8085(3) 0.6521(4) 0.8028(4) 0.141(3) Uani 1 1 d .
F10 F 0.9364(3) 0.5829(3) 0.8017(3) 0.1087(19) Uani 1 1 d .
F11 F 0.9178(4) 0.7014(3) 0.7925(4) 0.146(3) Uani 1 1 d .
F12 F 0.8716(4) 0.6161(5) 0.8963(3) 0.175(3) Uani 1 1 d .
F13 F 0.2520(4) 0.5792(4) 0.0621(4) 0.148(3) Uani 1 1 d .
F14 F 0.3000(3) 0.6910(3) 0.0272(3) 0.0956(16) Uani 1 1 d .
F15 F 0.3493(3) 0.6147(3) -0.0367(3) 0.0896(14) Uani 1 1 d .
F16 F 0.3816(3) 0.5795(2) 0.0753(2) 0.0852(14) Uani 1 1 d .

loop_
_atom_site_aniso_label
_atom_site_aniso_U_11
_atom_site_aniso_U_22
_atom_site_aniso_U_33
_atom_site_aniso_U_23
_atom_site_aniso_U_13
_atom_site_aniso_U_12
Fe1 0.0405(5) 0.0394(5) 0.0281(4) -0.0111(4) -0.0043(4) -0.0052(4)
Fe2 0.0450(5) 0.0370(5) 0.0308(5) -0.0089(4) -0.0075(4) -0.0063(4)
O1 0.049(3) 0.099(4) 0.039(3) -0.016(3) -0.018(2) 0.017(3)
O2 0.048(3) 0.057(3) 0.058(3) -0.025(2) 0.005(2) -0.020(2)
O3 0.091(4) 0.038(3) 0.043(3) -0.013(2) -0.013(2) -0.012(2)
O4 0.069(4) 0.155(6) 0.046(3) -0.031(3) 0.009(3) -0.049(4)
O5 0.059(3) 0.053(3) 0.061(3) -0.027(2) -0.022(2) 0.013(2)
O6 0.120(5) 0.037(3) 0.087(4) -0.018(3) -0.045(3) -0.011(3)
O7 0.087(4) 0.096(4) 0.100(5) -0.039(4) -0.022(3) -0.008(3)
N1 0.048(3) 0.040(3) 0.029(3) -0.011(2) -0.009(2) -0.009(2)
N2 0.042(3) 0.041(3) 0.025(2) -0.008(2) -0.001(2) -0.012(2)
N3 0.032(3) 0.044(3) 0.032(3) -0.014(2) -0.005(2) -0.002(2)
N4 0.040(3) 0.050(3) 0.034(3) -0.019(2) -0.003(2) -0.004(2)
N5 0.041(3) 0.049(3) 0.035(3) -0.022(2) -0.008(2) -0.006(2)
N6 0.041(3) 0.047(3) 0.033(3) -0.018(2) -0.006(2) -0.008(2)
N7 0.052(3) 0.038(3) 0.036(3) -0.012(2) -0.012(2) -0.007(2)
N8 0.060(4) 0.041(3) 0.021(2) -0.005(2) -0.006(2) -0.015(3)
N9 0.052(3) 0.041(3) 0.028(3) -0.013(2) -0.009(2) -0.004(2)
N10 0.045(3) 0.039(3) 0.032(3) -0.010(2) -0.012(2) -0.006(2)
N11 0.051(3) 0.038(3) 0.035(3) -0.009(2) -0.013(2) -0.008(2)
N12 0.050(3) 0.039(3) 0.035(3) -0.015(2) -0.002(2) -0.012(2)
N13 0.056(3) 0.047(3) 0.035(3) -0.018(3) -0.012(2) -0.007(3)
N14 0.052(3) 0.045(3) 0.027(3) -0.012(2) -0.005(2) -0.004(3)
C1 0.046(4) 0.044(4) 0.026(3) -0.018(3) -0.014(3) 0.001(3)
C2 0.059(5) 0.054(4) 0.041(4) -0.027(3) -0.017(3) 0.006(3)
C3 0.074(5) 0.044(4) 0.026(3) -0.011(3) -0.021(3) -0.004(3)
C4 0.072(5) 0.045(4) 0.028(3) -0.010(3) -0.011(3) -0.014(3)
C5 0.069(5) 0.039(4) 0.025(3) -0.008(3) -0.008(3) -0.014(3)
C6 0.061(5) 0.082(5) 0.033(4) -0.014(4) 0.002(3) -0.021(4)
C7 0.062(5) 0.096(6) 0.053(5) -0.014(4) -0.025(4) 0.005(4)
C8 0.061(7) 0.223(14) 0.080(7) 0.012(8) -0.020(6) 0.041(7)
C9 0.066(8) 0.267(18) 0.115(11) 0.028(11) -0.006(7) 0.006(9)
C10 0.055(6) 0.167(11) 0.083(7) 0.005(7) -0.014(5) -0.012(6)
C11 0.099(9) 0.232(17) 0.128(11) -0.091(12) -0.010(8) -0.008(10)
C12 0.107(10) 0.270(18) 0.146(12) -0.088(12) 0.029(9) -0.071(11)
C13 0.088(11) 0.80(6) 0.55(4) -0.55(5) 0.074(18) -0.15(2)
C14 0.124(11) 0.148(11) 0.241(16) -0.050(11) -0.093(11) -0.033(9)
C15 0.043(4) 0.048(4) 0.033(3) -0.012(3) -0.008(3) -0.007(3)
C16 0.049(4) 0.054(4) 0.021(3) -0.012(3) -0.002(3) -0.012(3)
C17 0.054(4) 0.054(4) 0.030(3) -0.016(3) 0.000(3) -0.012(3)
C18 0.057(4) 0.056(4) 0.036(4) -0.024(3) -0.003(3) -0.009(3)
C19 0.048(4) 0.040(4) 0.040(4) -0.015(3) -0.002(3) 0.000(3)
C20 0.044(4) 0.050(4) 0.034(3) -0.016(3) -0.010(3) -0.005(3)
C21 0.043(4) 0.045(4) 0.027(3) -0.009(3) -0.005(3) -0.006(3)
C22 0.041(4) 0.055(4) 0.035(3) -0.015(3) -0.002(3) -0.012(3)
C23 0.046(4) 0.060(5) 0.047(4) -0.015(4) -0.002(3) -0.014(3)
C24 0.046(4) 0.054(4) 0.041(4) -0.017(3) -0.002(3) -0.001(3)
C25 0.049(4) 0.053(4) 0.041(4) -0.022(3) -0.001(3) -0.005(3)
C26 0.054(5) 0.077(5) 0.074(5) -0.046(4) 0.005(4) -0.012(4)
C27 0.041(4) 0.066(5) 0.053(4) -0.017(4) -0.006(3) -0.015(3)
C28 0.046(4) 0.062(5) 0.060(4) -0.012(4) -0.012(3) -0.019(4)
C29 0.058(5) 0.071(5) 0.045(4) -0.013(4) -0.005(3) -0.021(4)
C30 0.063(5) 0.063(5) 0.061(5) -0.014(4) -0.006(4) -0.015(4)
C31 0.057(5) 0.075(6) 0.078(6) -0.021(5) -0.010(4) -0.006(4)
C32 0.075(6) 0.077(6) 0.091(7) -0.033(5) 0.008(5) -0.009(5)
C33 0.102(7) 0.089(7) 0.078(6) -0.040(5) 0.003(5) -0.017(6)
C34 0.144(10) 0.126(9) 0.130(10) -0.076(8) 0.008(8) -0.037(8)
C35 0.062(4) 0.045(4) 0.029(3) -0.011(3) -0.013(3) -0.008(3)
C36 0.059(4) 0.048(4) 0.041(4) -0.014(3) -0.020(3) -0.007(3)
C37 0.046(4) 0.038(4) 0.030(3) -0.013(3) -0.010(3) 0.000(3)
C38 0.042(4) 0.039(4) 0.028(3) -0.016(3) -0.003(3) 0.001(3)
C39 0.053(4) 0.041(4) 0.030(3) -0.016(3) -0.001(3) -0.009(3)
C40 0.059(4) 0.050(4) 0.052(4) -0.024(4) -0.005(3) -0.013(3)
C41 0.056(4) 0.063(5) 0.046(4) -0.030(4) -0.011(3) -0.013(3)
C42 0.056(4) 0.051(4) 0.039(4) -0.023(3) -0.008(3) -0.008(3)
C43 0.096(6) 0.060(4) 0.043(4) -0.027(4) -0.033(4) 0.004(4)
C44 0.076(5) 0.038(4) 0.053(4) -0.015(3) 0.002(4) -0.011(3)
C45 0.095(6) 0.046(4) 0.049(4) -0.010(4) -0.001(4) -0.009(4)
C46 0.099(7) 0.066(5) 0.051(5) -0.011(4) -0.018(5) -0.003(5)
C47 0.087(7) 0.079(6) 0.090(7) -0.027(5) -0.008(5) -0.009(5)
C48 0.091(8) 0.137(10) 0.090(7) 0.007(7) -0.022(6) -0.037(7)
C49 0.080(8) 0.110(9) 0.210(14) -0.060(9) -0.038(9) -0.005(6)
C50 0.092(9) 0.153(11) 0.163(12) 0.032(9) -0.061(9) -0.004(8)
C51 0.083(9) 0.203(15) 0.250(18) -0.125(14) 0.028(10) -0.014(9)
C52 0.066(5) 0.048(4) 0.024(3) -0.016(3) 0.002(3) -0.025(3)
C53 0.071(5) 0.072(5) 0.047(4) -0.024(4) -0.004(4) -0.034(4)
C54 0.110(7) 0.065(5) 0.024(4) -0.014(3) 0.003(4) -0.040(5)
C55 0.110(7) 0.050(5) 0.032(4) -0.011(3) -0.007(4) -0.019(4)
C56 0.080(5) 0.036(4) 0.032(4) -0.010(3) -0.003(3) -0.014(3)
C57 0.089(6) 0.074(5) 0.034(4) -0.005(4) -0.012(4) 0.002(4)
C58 0.078(7) 0.145(9) 0.083(6) -0.056(6) 0.025(5) -0.064(6)
C59 0.101(9) 0.146(11) 0.118(9) -0.061(8) 0.025(7) -0.061(8)
C60 0.052(6) 0.096(8) 0.149(10) -0.062(7) 0.019(6) -0.027(5)
C61 0.085(8) 0.129(10) 0.138(10) -0.072(8) 0.002(7) -0.034(7)
C62 0.072(7) 0.111(9) 0.190(13) -0.071(9) 0.007(7) -0.034(6)
C63 0.126(11) 0.139(11) 0.135(10) -0.052(9) -0.018(8) -0.060(9)
C64 0.144(13) 0.109(11) 0.29(2) -0.019(13) -0.053(14) -0.027(10)
C65 0.196(15) 0.118(10) 0.190(14) -0.035(10) -0.078(12) -0.041(10)
C66 0.050(4) 0.057(4) 0.042(4) -0.028(3) -0.002(3) -0.015(3)
C67 0.051(4) 0.053(4) 0.035(3) -0.018(3) -0.014(3) 0.006(3)
C68 0.060(5) 0.064(5) 0.034(3) -0.014(3) -0.020(3) -0.001(4)
C69 0.070(5) 0.048(4) 0.045(4) -0.030(3) -0.022(3) 0.003(3)
C70 0.053(4) 0.031(3) 0.050(4) -0.013(3) -0.018(3) -0.004(3)
C71 0.051(4) 0.037(4) 0.036(3) -0.009(3) -0.009(3) -0.008(3)
C72 0.045(4) 0.041(4) 0.032(3) -0.009(3) -0.006(3) -0.004(3)
C73 0.052(4) 0.051(4) 0.033(3) -0.013(3) -0.012(3) -0.002(3)
C74 0.041(4) 0.073(5) 0.044(4) -0.021(4) -0.009(3) 0.002(3)
C75 0.043(4) 0.069(5) 0.050(4) -0.022(4) -0.009(3) -0.007(4)
C76 0.049(4) 0.051(4) 0.041(4) -0.015(3) -0.014(3) -0.007(3)
C77 0.068(5) 0.068(5) 0.081(6) -0.025(4) -0.030(4) -0.016(4)
C78 0.043(4) 0.058(4) 0.051(4) -0.018(4) -0.005(3) 0.006(3)
C79 0.057(5) 0.059(5) 0.056(4) -0.022(4) -0.002(4) 0.012(4)
C80 0.069(5) 0.074(5) 0.051(4) -0.021(4) -0.008(4) 0.001(4)
C81 0.072(6) 0.075(6) 0.070(5) -0.028(5) -0.007(4) 0.003(4)
C82 0.097(7) 0.089(7) 0.088(7) -0.026(6) -0.003(5) -0.012(6)
C83 0.114(9) 0.095(8) 0.163(11) -0.057(8) 0.016(8) -0.028(7)
C84 0.123(12) 0.105(11) 0.33(3) -0.050(14) -0.016(14) -0.021(10)
C85 0.161(16) 0.154(16) 0.37(3) 0.083(19) 0.041(17) 0.038(14)
C86 0.078(5) 0.049(4) 0.024(3) -0.014(3) -0.003(3) -0.002(4)
C87 0.067(5) 0.044(4) 0.035(3) -0.016(3) 0.006(3) -0.012(3)
C88 0.053(4) 0.040(4) 0.045(4) -0.012(3) -0.006(3) -0.012(3)
C89 0.053(4) 0.037(4) 0.058(4) -0.024(3) -0.018(3) -0.006(3)
C90 0.073(5) 0.036(4) 0.065(5) -0.020(4) -0.024(4) -0.003(3)
C91 0.086(6) 0.051(5) 0.108(7) -0.058(5) -0.032(5) 0.016(4)
C92 0.076(6) 0.080(6) 0.068(5) -0.045(5) -0.011(4) -0.012(4)
C93 0.058(5) 0.064(5) 0.063(5) -0.042(4) -0.011(4) -0.006(4)
C94 0.104(7) 0.101(6) 0.043(4) -0.047(5) 0.001(4) -0.034(5)
C95 0.102(7) 0.028(4) 0.104(7) -0.015(4) -0.042(5) -0.007(4)
C96 0.128(9) 0.037(5) 0.123(9) -0.018(5) -0.071(7) -0.001(5)
C97 0.181(12) 0.079(7) 0.071(7) -0.006(5) -0.021(7) -0.062(8)
C98 0.249(18) 0.088(8) 0.134(12) -0.022(8) -0.109(13) -0.010(10)
C99 0.226(19) 0.161(14) 0.114(11) -0.054(11) -0.043(12) 0.015(13)
C100 0.29(3) 0.29(3) 0.142(15) -0.029(17) -0.022(16) -0.15(2)
C101 0.35(3) 0.23(2) 0.171(16) -0.087(16) -0.063(17) -0.13(2)
C102 0.26(2) 0.145(14) 0.30(2) -0.123(16) -0.046(18) 0.048(14)
B1 0.052(6) 0.061(6) 0.090(8) -0.034(6) 0.004(5) -0.014(5)
B2 0.074(7) 0.069(7) 0.058(6) -0.024(5) -0.016(5) -0.003(5)
B3 0.041(5) 0.075(7) 0.073(7) -0.030(5) 0.001(4) -0.002(5)
B4 0.062(6) 0.061(6) 0.072(6) -0.026(5) -0.013(5) -0.008(5)
F1 0.112(4) 0.069(3) 0.074(3) -0.031(2) -0.014(3) -0.023(3)
F2 0.306(12) 0.349(13) 0.293(11) -0.261(11) -0.228(10) 0.272(11)
F3 0.086(4) 0.244(8) 0.060(3) 0.003(4) 0.001(3) -0.016(4)
F4 0.254(9) 0.212(8) 0.125(6) -0.085(6) -0.005(5) -0.124(7)
F5 0.239(8) 0.108(5) 0.068(4) -0.027(3) 0.003(4) 0.048(5)
F6 0.108(4) 0.058(3) 0.127(4) -0.006(3) -0.026(3) -0.006(3)
F7 0.250(8) 0.099(4) 0.182(7) -0.069(5) -0.157(6) 0.045(5)
F8 0.122(6) 0.186(7) 0.188(7) 0.016(6) -0.055(5) -0.055(5)
F9 0.065(4) 0.207(7) 0.223(7) -0.170(6) -0.038(4) 0.030(4)
F10 0.065(3) 0.075(3) 0.154(5) -0.042(3) 0.036(3) -0.010(2)
F11 0.120(5) 0.090(4) 0.197(7) -0.054(4) 0.034(4) -0.026(4)
F12 0.130(5) 0.246(8) 0.065(4) -0.024(4) -0.010(3) 0.058(5)
F13 0.108(5) 0.181(6) 0.175(6) -0.078(5) 0.028(4) -0.092(5)
F14 0.107(4) 0.087(3) 0.122(4) -0.064(3) -0.063(3) 0.027(3)
F15 0.129(4) 0.072(3) 0.077(3) -0.035(3) -0.034(3) -0.002(3)
F16 0.092(3) 0.076(3) 0.075(3) -0.009(2) -0.041(3) 0.000(3)

loop_
_atom_type_symbol
_atom_type_description
_atom_type_scat_dispersion_real
_atom_type_scat_dispersion_imag
_atom_type_scat_source
C C 0.0033 0.0016 'International Tables Vol C Tables 4.2.6.8 and 6.1.1.4'
H H 0.0000 0.0000 'International Tables Vol C Tables 4.2.6.8 and 6.1.1.4'
B B 0.0013 0.0007 'International Tables Vol C Tables 4.2.6.8 and 6.1.1.4'
N N 0.0061 0.0033 'International Tables Vol C Tables 4.2.6.8 and 6.1.1.4'
O O 0.0106 0.0060 'International Tables Vol C Tables 4.2.6.8 and 6.1.1.4'
F F 0.0171 0.0103 'International Tables Vol C Tables 4.2.6.8 and 6.1.1.4'
Fe Fe 0.3463 0.8444 'International Tables Vol C Tables 4.2.6.8 and 6.1.1.4'

loop_
_geom_angle_atom_site_label_1
_geom_angle_atom_site_label_2
_geom_angle_atom_site_label_3
_geom_angle
N2 Fe1 N1 75.70(17)
N3 Fe1 N1 87.74(16)
N4 Fe1 N1 99.51(17)
N5 Fe1 N1 168.71(17)
N1 Fe1 N6 98.09(16)
N2 Fe1 N3 95.84(18)
N2 Fe1 N4 170.44(18)
N2 Fe1 N5 95.49(18)
N2 Fe1 N6 84.91(17)
N3 Fe1 N4 75.53(18)
N5 Fe1 N3 100.35(18)
N3 Fe1 N6 174.12(16)
N5 Fe1 N4 90.21(17)
N4 Fe1 N6 104.10(17)
N5 Fe1 N6 73.77(17)
N9 Fe2 N8 75.79(18)
N10 Fe2 N8 89.55(17)
N8 Fe2 N11 101.52(18)
N12 Fe2 N8 163.76(19)
N9 Fe2 N10 99.14(18)
N9 Fe2 N11 173.13(18)
N12 Fe2 N9 94.99(19)
N10 Fe2 N11 74.39(18)
N12 Fe2 N10 105.28(18)
N12 Fe2 N11 89.06(18)
C2 O1 C7 120.1(5)
C22 O2 C27 117.4(5)
C39 O3 C44 117.8(5)
C53 O4 C58 118.6(6)
C73 O5 C78 117.9(5)
C90 O6 C95 118.9(6)
C1 N1 C5 118.5(5)
C1 N1 Fe1 109.0(3)
C5 N1 Fe1 132.5(4)
C15 N2 C16 117.8(5)
C15 N2 Fe1 116.8(4)
C16 N2 Fe1 125.2(4)
C20 N3 C19 117.7(5)
C20 N3 Fe1 116.1(4)
C19 N3 Fe1 126.1(4)
C25 N4 C21 118.9(5)
C25 N4 Fe1 131.0(4)
C21 N4 Fe1 109.9(4)
C37 N5 C36 118.2(5)
C37 N5 Fe1 118.6(4)
C36 N5 Fe1 122.6(4)
C42 N6 C38 117.7(5)
C42 N6 Fe1 132.5(4)
C38 N6 Fe1 109.7(4)
C35 N7 C17 117.2(5)
C35 N7 C18 117.2(5)
C17 N7 C18 117.1(5)
C52 N8 C56 117.1(5)
C52 N8 Fe2 110.4(3)
C56 N8 Fe2 132.5(4)
C66 N9 C67 118.0(5)
C66 N9 Fe2 116.8(4)
C67 N9 Fe2 124.8(4)
C71 N10 C70 117.4(5)
C71 N10 Fe2 117.9(4)
C70 N10 Fe2 124.3(4)
C72 N11 C76 118.9(5)
C72 N11 Fe2 110.7(4)
C76 N11 Fe2 130.1(4)
C88 N12 C87 118.2(5)
C88 N12 Fe2 120.4(4)
C87 N12 Fe2 120.7(4)
C89 N13 C93 118.5(6)
C69 N14 C68 115.9(5)
C69 N14 C86 116.2(5)
C68 N14 C86 115.6(5)
N1 C1 C2 122.6(5)
N1 C1 C15 118.3(5)
C2 C1 C15 119.1(6)
O1 C2 C3 125.4(6)
O1 C2 C1 115.2(6)
C3 C2 C1 119.3(6)
C4 C3 C2 117.8(6)
C3 C4 C5 121.4(6)
N1 C5 C4 120.3(6)
N1 C5 C6 119.7(5)
C4 C5 C6 120.0(6)
O1 C7 C8 106.5(6)
C9 C8 C7 129.3(12)
C8 C9 C10 127.7(14)
C11 C10 C9 115.3(12)
C10 C11 C12 113.2(13)
C13 C12 C11 118.5(15)
C12 C13 C14 156(2)
N2 C15 C1 120.1(6)
N2 C16 C17 109.2(5)
N7 C17 C16 111.9(5)
N7 C18 C19 112.2(5)
N3 C19 C18 108.0(5)
N3 C20 C21 120.6(6)
N4 C21 C22 122.3(6)
N4 C21 C20 117.4(5)
C22 C21 C20 120.3(6)
O2 C22 C23 125.4(6)
O2 C22 C21 116.5(6)
C23 C22 C21 118.1(6)
C24 C23 C22 118.0(6)
C23 C24 C25 121.5(6)
N4 C25 C24 121.3(6)
N4 C25 C26 118.4(6)
C24 C25 C26 120.3(6)
O2 C27 C28 108.3(5)
C27 C28 C29 116.9(6)
C30 C29 C28 112.8(6)
C31 C30 C29 115.7(6)
C30 C31 C32 115.0(7)
C33 C32 C31 114.6(7)
C32 C33 C34 112.7(8)
N7 C35 C36 112.1(5)
N5 C36 C35 109.6(5)
N5 C37 C38 120.7(5)
N6 C38 C39 123.3(5)
N6 C38 C37 116.9(5)
C39 C38 C37 119.8(5)
O3 C39 C40 125.9(6)
O3 C39 C38 116.4(5)
C40 C39 C38 117.6(6)
C41 C40 C39 118.8(6)
C40 C41 C42 121.7(6)
N6 C42 C41 120.8(6)
N6 C42 C43 118.4(6)
C41 C42 C43 120.8(6)
O3 C44 C45 108.7(6)
C44 C45 C46 114.5(6)
C47 C46 C45 115.0(7)
C46 C47 C48 112.9(8)
C49 C48 C47 113.4(9)
C48 C49 C50 113.0(12)
C51 C50 C49 118.0(13)
N8 C52 C53 123.3(6)
N8 C52 C66 117.1(5)
C53 C52 C66 119.4(6)
O4 C53 C54 127.3(7)
O4 C53 C52 115.0(6)
C54 C53 C52 117.7(7)
C55 C54 C53 118.0(7)
C56 C55 C54 122.3(7)
C55 C56 N8 121.6(7)
C55 C56 C57 120.9(6)
N8 C56 C57 117.4(6)
O4 C58 C59 107.3(8)
C60 C59 C58 117.9(9)
C59 C60 C61 116.2(9)
C62 C61 C60 116.2(9)
C61 C62 C63 116.7(9)
C64 C63 C62 122.4(11)
C63 C64 C65 123.3(12)
N9 C66 C52 119.7(6)
N9 C67 C68 108.6(5)
N14 C68 C67 111.0(5)
N14 C69 C70 111.3(5)
N10 C70 C69 106.3(5)
N10 C71 C72 118.8(6)
N11 C72 C73 122.8(6)
N11 C72 C71 117.7(5)
C73 C72 C71 119.4(6)
O5 C73 C74 125.9(6)
O5 C73 C72 116.4(6)
C74 C73 C72 117.6(6)
C75 C74 C73 118.0(6)
C74 C75 C76 122.5(7)
N11 C76 C75 120.1(6)
N11 C76 C77 117.7(6)
C75 C76 C77 122.2(6)
O5 C78 C79 108.1(5)
C78 C79 C80 114.5(6)
C79 C80 C81 114.0(6)
C80 C81 C82 112.9(7)
C83 C82 C81 112.8(8)
C82 C83 C84 109.9(11)
C85 C84 C83 125.0(18)
N14 C86 C87 111.5(5)
N12 C87 C86 108.1(5)
N12 C88 C89 120.3(6)
N13 C89 C90 122.2(6)
N13 C89 C88 117.5(5)
C90 C89 C88 120.2(6)
O6 C90 C91 126.8(7)
O6 C90 C89 114.9(6)
C91 C90 C89 118.3(7)
C92 C91 C90 118.4(7)
C91 C92 C93 120.6(7)
N13 C93 C92 121.8(7)
N13 C93 C94 119.9(6)
C92 C93 C94 118.2(7)
O6 C95 C96 105.3(7)
C95 C96 C97 110.2(7)
C98 C97 C96 114.4(11)
C97 C98 C99 113.6(10)
C100 C99 C98 122.0(14)
C101 C100 C99 103.2(19)
C100 C101 C102 100.0(18)
F2 B1 F3 115.4(11)
F2 B1 F1 113.6(9)
F3 B1 F1 113.2(8)
F2 B1 F4 108.1(10)
F3 B1 F4 98.0(9)
F1 B1 F4 106.9(8)
F7 B2 F8 108.6(9)
F7 B2 F5 103.0(8)
F8 B2 F5 110.5(9)
F7 B2 F6 108.6(8)
F8 B2 F6 111.5(8)
F5 B2 F6 114.2(9)
F12 B3 F11 109.5(9)
F12 B3 F9 108.7(8)
F11 B3 F9 110.2(8)
F12 B3 F10 110.3(8)
F11 B3 F10 107.3(7)
F9 B3 F10 110.9(8)
F13 B4 F14 112.2(8)
F13 B4 F15 108.8(8)
F14 B4 F15 109.2(7)
F13 B4 F16 111.1(8)
F14 B4 F16 108.0(7)
F15 B4 F16 107.4(7)

loop_
_geom_bond_atom_site_label_1
_geom_bond_atom_site_label_2
_geom_bond_distance
Fe1 N1 2.316(4)
Fe1 N2 2.130(5)
Fe1 N3 2.154(5)
Fe1 N4 2.287(5)
Fe1 N5 2.142(5)
Fe1 N6 2.371(5)
Fe2 N8 2.283(5)
Fe2 N9 2.133(5)
Fe2 N10 2.145(5)
Fe2 N11 2.304(5)
Fe2 N12 2.111(5)
O1 C2 1.353(8)
O1 C7 1.442(8)
O2 C22 1.347(7)
O2 C27 1.438(7)
O3 C39 1.337(7)
O3 C44 1.438(7)
O4 C53 1.341(9)
O4 C58 1.448(9)
O5 C73 1.344(7)
O5 C78 1.427(7)
O6 C90 1.355(8)
O6 C95 1.452(8)
N1 C1 1.341(7)
N1 C5 1.355(7)
N2 C15 1.270(7)
N2 C16 1.467(7)
N3 C20 1.262(7)
N3 C19 1.469(7)
N4 C25 1.329(7)
N4 C21 1.353(7)
N5 C37 1.268(7)
N5 C36 1.481(7)
N6 C42 1.346(7)
N6 C38 1.357(7)
N7 C35 1.445(7)
N7 C17 1.442(7)
N7 C18 1.452(7)
N8 C52 1.342(8)
N8 C56 1.358(7)
N9 C66 1.264(7)
N9 C67 1.468(7)
N10 C71 1.271(7)
N10 C70 1.457(7)
N11 C72 1.327(7)
N11 C76 1.348(7)
N12 C88 1.268(7)
N12 C87 1.459(7)
N13 C89 1.345(8)
N13 C93 1.346(8)
N14 C69 1.439(7)
N14 C68 1.454(8)
N14 C86 1.457(8)
C1 C2 1.393(8)
C1 C15 1.458(8)
C2 C3 1.374(8)
C3 C4 1.374(9)
C4 C5 1.390(8)
C5 C6 1.476(9)
C7 C8 1.495(12)
C8 C9 1.192(13)
C9 C10 1.522(15)
C10 C11 1.415(15)
C11 C12 1.500(15)
C12 C13 1.292(9)
C13 C14 1.230(15)
C16 C17 1.532(8)
C18 C19 1.517(8)
C20 C21 1.455(8)
C21 C22 1.411(8)
C22 C23 1.397(9)
C23 C24 1.368(9)
C24 C25 1.387(9)
C25 C26 1.502(9)
C27 C28 1.487(9)
C28 C29 1.508(9)
C29 C30 1.503(10)
C30 C31 1.497(10)
C31 C32 1.529(11)
C32 C33 1.499(11)
C33 C34 1.519(12)
C35 C36 1.499(9)
C37 C38 1.453(8)
C38 C39 1.408(8)
C39 C40 1.372(8)
C40 C41 1.366(9)
C41 C42 1.383(8)
C42 C43 1.500(8)
C44 C45 1.492(9)
C45 C46 1.514(10)
C46 C47 1.484(11)
C47 C48 1.519(12)
C48 C49 1.468(14)
C49 C50 1.526(15)
C50 C51 1.416(15)
C52 C53 1.407(9)
C52 C66 1.474(8)
C53 C54 1.388(9)
C54 C55 1.357(10)
C55 C56 1.356(9)
C56 C57 1.508(10)
C58 C59 1.462(13)
C59 C60 1.430(13)
C60 C61 1.516(13)
C61 C62 1.451(13)
C62 C63 1.506(14)
C63 C64 1.390(15)
C64 C65 1.503(17)
C67 C68 1.521(8)
C69 C70 1.514(8)
C71 C72 1.459(8)
C72 C73 1.416(8)
C73 C74 1.393(9)
C74 C75 1.347(9)
C75 C76 1.385(9)
C76 C77 1.482(9)
C78 C79 1.499(9)
C79 C80 1.506(10)
C80 C81 1.513(10)
C81 C82 1.535(11)
C82 C83 1.498(13)
C83 C84 1.568(17)
C84 C85 1.070(15)
C86 C87 1.516(9)
C88 C89 1.462(9)
C89 C90 1.407(9)
C90 C91 1.394(10)
C91 C92 1.372(10)
C92 C93 1.378(10)
C93 C94 1.476(10)
C95 C96 1.463(12)
C96 C97 1.590(13)
C97 C98 1.437(15)
C98 C99 1.598(18)
C99 C100 1.62(2)
C100 C101 1.343(19)
C101 C102 1.65(2)
B1 F2 1.233(11)
B1 F3 1.315(10)
B1 F1 1.354(11)
B1 F4 1.379(11)
B2 F7 1.329(11)
B2 F8 1.321(11)
B2 F5 1.328(10)
B2 F6 1.376(10)
B3 F12 1.314(10)
B3 F11 1.306(10)
B3 F9 1.339(10)
B3 F10 1.384(10)
B4 F13 1.332(10)
B4 F14 1.369(10)
B4 F15 1.378(10)
B4 F16 1.386(10)
